data_7206627
loop_
_publ_author_name
'Li, Xia'
'Gu, Ya-Kun'
'Deng, Xue-Bin'
'Zhao, Kai'
'Jin, Lin-Pei'

_publ_section_title
;
 Effect of anions on architectures of transition metal complexes with
 1,4-bis(1,2,4-triazol-1-yl)butane
;
_journal_issue 22
_journal_name_full CrystEngComm
_journal_page_first 6665
_journal_paper_doi 10.1039/c1ce05491k
_journal_volume 13
_journal_year 2011
_chemical_formula_sum 'C16 H24 Br2 Cu N12'
_chemical_formula_weight 607.83
_chemical_name_systematic
;

?

;
_space_group_IT_number 14
_symmetry_cell_setting monoclinic
_symmetry_space_group_name_Hall '-P 2ybc'
_symmetry_space_group_name_H-M 'P 1 21/c 1'
_atom_sites_solution_hydrogens geom
_atom_sites_solution_primary direct
_atom_sites_solution_secondary difmap
_audit_creation_method SHELXL-97
_cell_angle_alpha 90.00
_cell_angle_beta 113.8490(10)
_cell_angle_gamma 90.00
_cell_formula_units_Z 2
_cell_length_a 7.7348(5)
_cell_length_b 17.2121(12)
_cell_length_c 8.7343(6)
_cell_measurement_reflns_used 1839
_cell_measurement_temperature 300(2)
_cell_measurement_theta_max 26.86
_cell_measurement_theta_min 2.81
_cell_volume 1063.53(13)
_computing_cell_refinement 'Bruker SMART'
_computing_data_collection 'Bruker SMART'
_computing_data_reduction 'Bruker SAINT'
_computing_molecular_graphics 'Bruker SHELXTL'
_computing_publication_material 'Bruker SHELXTL'
_computing_structure_refinement 'SHELXL-97 (Sheldrick, 1997)'
_computing_structure_solution 'SHELXS-97 (Sheldrick, 1990)'
_diffrn_ambient_temperature 300(2)
_diffrn_measured_fraction_theta_full 0.987
_diffrn_measured_fraction_theta_max 0.987
_diffrn_measurement_device_type 'CCD area detector'
_diffrn_measurement_method 'phi and omega scans'
_diffrn_radiation_monochromator graphite
_diffrn_radiation_source 'fine-focus sealed tube'
_diffrn_radiation_type MoK\a
_diffrn_radiation_wavelength 0.71073
_diffrn_reflns_av_R_equivalents 0.0322
_diffrn_reflns_av_sigmaI/netI 0.0415
_diffrn_reflns_limit_h_max 9
_diffrn_reflns_limit_h_min -10
_diffrn_reflns_limit_k_max 13
_diffrn_reflns_limit_k_min -22
_diffrn_reflns_limit_l_max 11
_diffrn_reflns_limit_l_min -10
_diffrn_reflns_number 6160
_diffrn_reflns_theta_full 27.61
_diffrn_reflns_theta_max 27.61
_diffrn_reflns_theta_min 2.37
_exptl_absorpt_coefficient_mu 4.817
_exptl_absorpt_correction_T_max 0.4776
_exptl_absorpt_correction_T_min 0.2012
_exptl_absorpt_correction_type multi-scan
_exptl_absorpt_process_details SADABS
_exptl_crystal_density_diffrn 1.898
_exptl_crystal_density_method 'not measured'
_exptl_crystal_F_000 606
_exptl_crystal_size_max 0.49
_exptl_crystal_size_mid 0.26
_exptl_crystal_size_min 0.18
_refine_diff_density_max 0.491
_refine_diff_density_min -0.325
_refine_diff_density_rms 0.081
_refine_ls_extinction_method none
_refine_ls_goodness_of_fit_ref 1.018
_refine_ls_hydrogen_treatment constr
_refine_ls_matrix_type full
_refine_ls_number_parameters 142
_refine_ls_number_reflns 2435
_refine_ls_number_restraints 0
_refine_ls_restrained_S_all 1.018
_refine_ls_R_factor_all 0.0450
_refine_ls_R_factor_gt 0.0296
_refine_ls_shift/su_max 0.001
_refine_ls_shift/su_mean 0.000
_refine_ls_structure_factor_coef Fsqd
_refine_ls_weighting_details 'calc w=1/[\s^2^(Fo^2^)+(0.0241P)^2^+0.3171P] where P=(Fo^2^+2Fc^2^)/3'
_refine_ls_weighting_scheme calc
_refine_ls_wR_factor_gt 0.0588
_refine_ls_wR_factor_ref 0.0634
_reflns_number_gt 1914
_reflns_number_total 2435
_reflns_threshold_expression >2sigma(I)
_cod_data_source_file c1ce05491k.txt
_cod_data_source_block 100713b_0m
_cod_depositor_comments
;
The following automatic conversions were performed:

'_symmetry_cell_setting' value 'Monoclinic' changed to 'monoclinic'
according to /home/saulius/struct/CIF-dictionaries/cif_core.dic
dictionary named 'cif_core.dic' version 2.4.1 from
2010-06-29.

'_exptl_absorpt_correction_type' value 'Multi-scan'
changed to 'multi-scan' according to
/home/saulius/struct/CIF-dictionaries/cif_core.dic dictionary named
'cif_core.dic' version 2.4.1 from 2010-06-29.

Automatic conversion script
Id: cif_fix_values 1715 2011-07-08 13:25:40Z adriana 
;
_cod_original_cell_volume 1063.53(12)
_cod_original_sg_symbol_H-M P2(1)/c
_cod_database_code 7206627

loop_
_symmetry_equiv_pos_as_xyz
'x, y, z'
'-x, y+1/2, -z+1/2'
'-x, -y, -z'
'x, -y-1/2, z-1/2'

loop_
_atom_site_label
_atom_site_type_symbol
_atom_site_fract_x
_atom_site_fract_y
_atom_site_fract_z
_atom_site_U_iso_or_equiv
_atom_site_adp_type
_atom_site_occupancy
_atom_site_symmetry_multiplicity
_atom_site_calc_flag
_atom_site_refinement_flags
C1 C -0.0337(4) 0.32957(16) 0.4016(4) 0.0293(6) Uani 1 1 d .
H1 H -0.1422 0.3239 0.4219 0.035 Uiso 1 1 calc R
C2 C 0.2060(4) 0.38011(16) 0.3845(3) 0.0286(6) Uani 1 1 d .
H2 H 0.2999 0.4146 0.3874 0.034 Uiso 1 1 calc R
C3 C 0.3098(4) 0.26512(18) 0.2679(4) 0.0381(8) Uani 1 1 d .
H3A H 0.3607 0.3018 0.2126 0.046 Uiso 1 1 calc R
H3B H 0.2319 0.2283 0.1843 0.046 Uiso 1 1 calc R
C4 C 0.4717(4) 0.22176(16) 0.3998(3) 0.0287(6) Uani 1 1 d .
H4A H 0.4225 0.1858 0.4580 0.034 Uiso 1 1 calc R
H4B H 0.5541 0.2583 0.4811 0.034 Uiso 1 1 calc R
C5 C 0.5840(4) 0.17713(16) 0.3202(3) 0.0271(6) Uani 1 1 d .
H5A H 0.5015 0.1400 0.2406 0.032 Uiso 1 1 calc R
H5B H 0.6296 0.2131 0.2594 0.032 Uiso 1 1 calc R
C6 C 0.7491(4) 0.13482(18) 0.4484(3) 0.0330(7) Uani 1 1 d .
H6A H 0.8229 0.1709 0.5358 0.040 Uiso 1 1 calc R
H6B H 0.7027 0.0944 0.4993 0.040 Uiso 1 1 calc R
C7 C 1.1194(4) 0.06036(16) 0.3628(4) 0.0293(6) Uani 1 1 d .
H7 H 1.2455 0.0477 0.3914 0.035 Uiso 1 1 calc R
C8 C 0.8280(4) 0.07507(16) 0.2215(3) 0.0264(6) Uani 1 1 d .
H8 H 0.7073 0.0756 0.1360 0.032 Uiso 1 1 calc R
Cu1 Cu 0.0000 0.5000 0.5000 0.02607(13) Uani 1 2 d S
N1 N 0.0661(3) 0.39678(12) 0.4306(3) 0.0236(5) Uani 1 1 d .
N2 N 0.0356(3) 0.27329(13) 0.3426(3) 0.0345(6) Uani 1 1 d .
N3 N 0.1912(3) 0.30704(13) 0.3337(3) 0.0277(5) Uani 1 1 d .
N4 N 0.8709(3) 0.09992(12) 0.3752(3) 0.0243(5) Uani 1 1 d .
N5 N 1.0587(3) 0.09040(14) 0.4691(3) 0.0314(5) Uani 1 1 d .
N6 N 0.9822(3) 0.04916(12) 0.2063(3) 0.0246(5) Uani 1 1 d .
Br1 Br 0.40867(4) 0.538209(18) 0.70339(4) 0.03400(10) Uani 1 1 d .

loop_
_atom_site_aniso_label
_atom_site_aniso_U_11
_atom_site_aniso_U_22
_atom_site_aniso_U_33
_atom_site_aniso_U_23
_atom_site_aniso_U_13
_atom_site_aniso_U_12
C1 0.0284(15) 0.0248(15) 0.0399(17) 0.0030(12) 0.0192(13) 0.0025(11)
C2 0.0296(15) 0.0299(16) 0.0307(15) -0.0010(12) 0.0167(12) -0.0003(12)
C3 0.0450(18) 0.046(2) 0.0284(16) -0.0015(14) 0.0202(14) 0.0214(14)
C4 0.0286(15) 0.0325(16) 0.0282(15) -0.0028(12) 0.0149(12) 0.0076(12)
C5 0.0287(14) 0.0301(16) 0.0239(14) -0.0048(12) 0.0123(12) 0.0048(11)
C6 0.0392(17) 0.0419(18) 0.0239(14) 0.0010(13) 0.0189(13) 0.0146(13)
C7 0.0249(14) 0.0272(16) 0.0387(16) -0.0019(12) 0.0157(13) 0.0021(11)
C8 0.0271(14) 0.0302(16) 0.0245(14) -0.0007(12) 0.0133(11) 0.0036(12)
Cu1 0.0392(3) 0.0171(2) 0.0352(3) 0.0029(2) 0.0288(2) 0.0030(2)
N1 0.0233(11) 0.0229(12) 0.0296(12) 0.0014(9) 0.0158(10) 0.0030(9)
N2 0.0360(14) 0.0252(13) 0.0435(15) 0.0009(11) 0.0174(12) 0.0046(11)
N3 0.0306(13) 0.0296(14) 0.0247(12) -0.0003(10) 0.0129(10) 0.0102(10)
N4 0.0264(12) 0.0250(13) 0.0254(12) 0.0004(9) 0.0147(10) 0.0058(9)
N5 0.0285(13) 0.0341(14) 0.0296(13) -0.0040(10) 0.0098(10) 0.0047(10)
N6 0.0253(11) 0.0223(12) 0.0333(13) -0.0011(9) 0.0192(10) 0.0003(9)
Br1 0.02426(15) 0.0455(2) 0.03515(17) 0.00452(13) 0.01500(12) 0.00064(12)

loop_
_atom_type_symbol
_atom_type_description
_atom_type_scat_dispersion_real
_atom_type_scat_dispersion_imag
_atom_type_scat_source
C C 0.0033 0.0016 'International Tables Vol C Tables 4.2.6.8 and 6.1.1.4'
H H 0.0000 0.0000 'International Tables Vol C Tables 4.2.6.8 and 6.1.1.4'
N N 0.0061 0.0033 'International Tables Vol C Tables 4.2.6.8 and 6.1.1.4'
Cu Cu 0.3201 1.2651 'International Tables Vol C Tables 4.2.6.8 and 6.1.1.4'
Br Br -0.2901 2.4595 'International Tables Vol C Tables 4.2.6.8 and 6.1.1.4'

loop_
_geom_angle_atom_site_label_1
_geom_angle_atom_site_label_2
_geom_angle_atom_site_label_3
_geom_angle
_geom_angle_site_symmetry_1
_geom_angle_site_symmetry_3
N2 C1 N1 114.3(2) . .
N2 C1 H1 122.8 . .
N1 C1 H1 122.8 . .
N3 C2 N1 109.6(2) . .
N3 C2 H2 125.2 . .
N1 C2 H2 125.2 . .
N3 C3 C4 113.8(2) . .
N3 C3 H3A 108.8 . .
C4 C3 H3A 108.8 . .
N3 C3 H3B 108.8 . .
C4 C3 H3B 108.8 . .
H3A C3 H3B 107.7 . .
C3 C4 C5 110.6(2) . .
C3 C4 H4A 109.5 . .
C5 C4 H4A 109.5 . .
C3 C4 H4B 109.5 . .
C5 C4 H4B 109.5 . .
H4A C4 H4B 108.1 . .
C6 C5 C4 112.0(2) . .
C6 C5 H5A 109.2 . .
C4 C5 H5A 109.2 . .
C6 C5 H5B 109.2 . .
C4 C5 H5B 109.2 . .
H5A C5 H5B 107.9 . .
N4 C6 C5 112.1(2) . .
N4 C6 H6A 109.2 . .
C5 C6 H6A 109.2 . .
N4 C6 H6B 109.2 . .
C5 C6 H6B 109.2 . .
H6A C6 H6B 107.9 . .
N5 C7 N6 114.3(2) . .
N5 C7 H7 122.8 . .
N6 C7 H7 122.8 . .
N4 C8 N6 110.1(2) . .
N4 C8 H8 124.9 . .
N6 C8 H8 124.9 . .
N1 Cu1 N1 180.0 . 3_566
N1 Cu1 N6 90.92(8) . 4_466
N1 Cu1 N6 89.08(8) 3_566 4_466
N1 Cu1 N6 89.08(8) . 2_655
N1 Cu1 N6 90.92(8) 3_566 2_655
N6 Cu1 N6 180.0 4_466 2_655
N1 Cu1 Br1 92.10(6) . .
N1 Cu1 Br1 87.90(6) 3_566 .
N6 Cu1 Br1 89.94(6) 4_466 .
N6 Cu1 Br1 90.06(6) 2_655 .
C2 N1 C1 103.3(2) . .
C2 N1 Cu1 128.31(18) . .
C1 N1 Cu1 127.98(17) . .
C1 N2 N3 102.6(2) . .
C2 N3 N2 110.1(2) . .
C2 N3 C3 128.4(3) . .
N2 N3 C3 121.4(2) . .
C8 N4 N5 110.1(2) . .
C8 N4 C6 129.6(2) . .
N5 N4 C6 120.3(2) . .
C7 N5 N4 102.9(2) . .
C8 N6 C7 102.6(2) . .
C8 N6 Cu1 127.54(19) . 2_645
C7 N6 Cu1 129.77(17) . 2_645

loop_
_geom_bond_atom_site_label_1
_geom_bond_atom_site_label_2
_geom_bond_distance
_geom_bond_site_symmetry_2
C1 N2 1.309(3) .
C1 N1 1.357(3) .
C1 H1 0.9300 .
C2 N3 1.323(3) .
C2 N1 1.329(3) .
C2 H2 0.9300 .
C3 N3 1.455(3) .
C3 C4 1.512(4) .
C3 H3A 0.9700 .
C3 H3B 0.9700 .
C4 C5 1.522(3) .
C4 H4A 0.9700 .
C4 H4B 0.9700 .
C5 C6 1.503(4) .
C5 H5A 0.9700 .
C5 H5B 0.9700 .
C6 N4 1.464(3) .
C6 H6A 0.9700 .
C6 H6B 0.9700 .
C7 N5 1.305(3) .
C7 N6 1.363(4) .
C7 H7 0.9300 .
C8 N4 1.317(3) .
C8 N6 1.330(3) .
C8 H8 0.9300 .
Cu1 N1 2.009(2) .
Cu1 N1 2.009(2) 3_566
Cu1 N6 2.045(2) 4_466
Cu1 N6 2.045(2) 2_655
Cu1 Br1 3.0065(3) .
N2 N3 1.367(3) .
N4 N5 1.359(3) .
N6 Cu1 2.045(2) 2_645
